data_4348528
loop_
_publ_author_name
'Barnsley, Jonathan E.'
'Scottwell, Syn\/ove \/O'
'Elliott, Anastasia B. S.'
'Gordon, Keith C.'
'Crowley, James D.'

_publ_section_title
;
 Structural, Electronic, and Computational Studies of Heteroleptic Cu(I)
 Complexes of 6,6'-Dimesityl-2,2'-bipyridine with Ferrocene-Appended
 Ethynyl-2,2'-bipyridine Ligands.
;
_journal_issue 16
_journal_name_full 'Inorganic chemistry'
_journal_page_first 8184
_journal_page_last 8192
_journal_paper_doi 10.1021/acs.inorgchem.6b01300
_journal_volume 55
_journal_year 2016
_chemical_formula_sum 'C62 H52 Cu F6 Fe2 N4 O0 P'
_chemical_formula_weight 1173.29
_space_group_IT_number 2
_space_group_name_Hall '-P 1'
_space_group_name_H-M_alt 'P -1'
_symmetry_cell_setting triclinic
_symmetry_space_group_name_H-M 'P -1'
_atom_sites_solution_hydrogens geom
_atom_sites_solution_primary direct
_atom_sites_solution_secondary difmap
_audit_creation_method SHELXL-97
_cell_angle_alpha 95.364(5)
_cell_angle_beta 92.364(4)
_cell_angle_gamma 114.839(4)
_cell_formula_units_Z 4
_cell_length_a 14.1641(11)
_cell_length_b 15.7908(11)
_cell_length_c 29.130(2)
_cell_measurement_reflns_used 6184
_cell_measurement_temperature 100(2)
_cell_measurement_theta_max 18.884
_cell_measurement_theta_min 2.531
_cell_volume 5863.3(8)
_computing_cell_refinement 'Bruker SAINT'
_computing_data_collection 'Bruker APEX2'
_computing_data_reduction 'Bruker SAINT'
_computing_molecular_graphics 'Bruker SHELXTL'
_computing_publication_material 'Bruker SHELXTL'
_computing_structure_refinement 'SHELXL-97 (Sheldrick, 2008)'
_computing_structure_solution 'SHELXS-97 (Sheldrick, 2008)'
_diffrn_ambient_temperature 100(2)
_diffrn_measured_fraction_theta_full 0.988
_diffrn_measured_fraction_theta_max 0.988
_diffrn_measurement_device_type 'Bruker APEX-II CCD'
_diffrn_measurement_method '\f and \w scans'
_diffrn_radiation_monochromator graphite
_diffrn_radiation_source 'fine-focus sealed tube'
_diffrn_radiation_type MoK\a
_diffrn_radiation_wavelength 0.71073
_diffrn_reflns_av_R_equivalents 0.1136
_diffrn_reflns_av_sigmaI/netI 0.1342
_diffrn_reflns_limit_h_max 17
_diffrn_reflns_limit_h_min -17
_diffrn_reflns_limit_k_max 19
_diffrn_reflns_limit_k_min -19
_diffrn_reflns_limit_l_max 36
_diffrn_reflns_limit_l_min -36
_diffrn_reflns_number 122186
_diffrn_reflns_theta_full 26.52
_diffrn_reflns_theta_max 26.52
_diffrn_reflns_theta_min 0.70
_exptl_absorpt_coefficient_mu 0.935
_exptl_absorpt_correction_T_max 0.7454
_exptl_absorpt_correction_T_min 0.6923
_exptl_absorpt_correction_type multi-scan
_exptl_absorpt_process_details 'SADABS (Bruker, 2009)'
_exptl_crystal_colour orange
_exptl_crystal_density_diffrn 1.329
_exptl_crystal_density_method 'not measured'
_exptl_crystal_description block
_exptl_crystal_F_000 2408
_exptl_crystal_size_max 0.34
_exptl_crystal_size_mid 0.29
_exptl_crystal_size_min 0.20
_platon_squeeze_details
;
Although attempts were made to model discrete solvent molecules, there
remained diffuse electron density within the solvent accessible void, accounted
for by disordered solvent which could not be modelled sensibly. 
As such, PLATON SQUEEZE was employed to calculate the contribution to 
the diffraction from the solvent void and thereby produced a set of solvent-free
diffraction intensities. SQUEEZE estimated a single void containing 195 electrons
per unit cell. This can be accounted for by a number of combinations, including
five molecules of acetone and three and a half molecules of water, or three
molecules of diethyl ether, two of acetone, and half a molecule of water.

;
_refine_diff_density_max 1.813
_refine_diff_density_min -1.711
_refine_diff_density_rms 0.127
_refine_ls_extinction_method none
_refine_ls_goodness_of_fit_ref 0.992
_refine_ls_hydrogen_treatment constr
_refine_ls_matrix_type full
_refine_ls_number_parameters 1377
_refine_ls_number_reflns 24061
_refine_ls_number_restraints 72
_refine_ls_restrained_S_all 1.013
_refine_ls_R_factor_all 0.1697
_refine_ls_R_factor_gt 0.0952
_refine_ls_shift/su_max 0.058
_refine_ls_shift/su_mean 0.002
_refine_ls_structure_factor_coef Fsqd
_refine_ls_weighting_details 'calc w=1/[\s^2^(Fo^2^)+(0.1580P)^2^+0.0000P] where P=(Fo^2^+2Fc^2^)/3'
_refine_ls_weighting_scheme calc
_refine_ls_wR_factor_gt 0.2556
_refine_ls_wR_factor_ref 0.2896
_reflns_number_gt 11262
_reflns_number_total 24061
_reflns_threshold_expression >2sigma(I)
_cod_data_source_file ic6b01300_si_002.cif
_cod_data_source_block sos090_1
_cod_depositor_comments
;
The following automatic conversions were performed:

data item '_symmetry_cell_setting' value 'Triclinic' was changed to
'triclinic' in accordance with the
/home/saulius/struct/COD-crude-data/automatic-downloads/DataCite-retrospective/ACS/depositions/lib/dictionaries/cif_core.dic
dictionary named 'cif_core.dic' version 2.4.2 last updated on
2011-04-26.

Automatic conversion script
Id: cif_fix_values 6909 2019-04-08 15:41:33Z antanas 
;
_cod_original_sg_symbol_H-M P-1
_cod_database_code 4348528

loop_
_symmetry_equiv_pos_as_xyz
'x, y, z'
'-x, -y, -z'

loop_
_atom_site_label
_atom_site_type_symbol
_atom_site_fract_x
_atom_site_fract_y
_atom_site_fract_z
_atom_site_U_iso_or_equiv
_atom_site_adp_type
_atom_site_occupancy
_atom_site_symmetry_multiplicity
_atom_site_calc_flag
_atom_site_refinement_flags
_atom_site_disorder_assembly
_atom_site_disorder_group
Cu1 Cu 0.13212(7) 0.69055(7) 0.35009(4) 0.0584(3) Uani 1 1 d . . .
Cu2 Cu 0.57641(6) 0.79712(5) 0.88339(3) 0.0354(2) Uani 1 1 d . . .
Fe1 Fe -0.14886(7) 0.53390(6) 0.05381(4) 0.0371(3) Uani 1 1 d . . .
Fe2 Fe 0.43677(13) 1.15409(12) 0.56583(6) 0.0991(5) Uani 1 1 d . . .
Fe3 Fe 1.23926(7) 1.13456(7) 0.82256(4) 0.0504(3) Uani 1 1 d . . .
Fe4 Fe -0.10130(9) 0.64878(10) 0.81768(5) 0.0829(5) Uani 1 1 d . . .
P1 P 0.4088(3) 0.4492(4) 0.64211(16) 0.1360(16) Uani 1 1 d U . .
P2 P 0.67431(13) 0.34322(11) 0.89197(7) 0.0389(5) Uani 1 1 d . . .
F1 F 0.4742(6) 0.4111(6) 0.6135(3) 0.170(3) Uani 1 1 d U . .
F2 F 0.4125(6) 0.3927(6) 0.6845(3) 0.165(3) Uani 1 1 d U . .
F3 F 0.3049(4) 0.3557(6) 0.6213(2) 0.132(3) Uani 1 1 d U . .
F4 F 0.5142(6) 0.5364(7) 0.6639(3) 0.171(3) Uani 1 1 d U . .
F5 F 0.4040(6) 0.5067(6) 0.5984(2) 0.137(3) Uani 1 1 d U . .
F6 F 0.3414(5) 0.4905(5) 0.6692(2) 0.112(2) Uani 1 1 d U . .
F7 F 0.7526(3) 0.4448(3) 0.91538(17) 0.0644(13) Uani 1 1 d . . .
F8 F 0.5950(3) 0.2406(2) 0.86777(16) 0.0539(11) Uani 1 1 d . . .
F9 F 0.6403(4) 0.3887(3) 0.85123(16) 0.0649(13) Uani 1 1 d . . .
F10 F 0.7633(3) 0.3355(3) 0.86352(16) 0.0625(12) Uani 1 1 d . . .
F11 F 0.7054(3) 0.2959(3) 0.93253(15) 0.0540(11) Uani 1 1 d . . .
F12 F 0.5820(3) 0.3501(3) 0.92046(16) 0.0545(11) Uani 1 1 d . . .
N1 N 0.0003(5) 0.6698(4) 0.3101(2) 0.0503(17) Uani 1 1 d . . .
N2 N 0.0843(5) 0.7706(5) 0.3909(2) 0.063(2) Uani 1 1 d . . .
N3 N 0.2607(4) 0.7179(5) 0.3146(2) 0.0579(18) Uani 1 1 d . . .
N4 N 0.1704(5) 0.5897(5) 0.3696(2) 0.067(2) Uani 1 1 d . . .
N5 N 0.6835(4) 0.9286(3) 0.87804(18) 0.0301(12) Uani 1 1 d . . .
N6 N 0.4791(3) 0.8599(3) 0.88424(18) 0.0297(12) Uani 1 1 d . . .
N7 N 0.5317(4) 0.6740(4) 0.8419(2) 0.0424(14) Uani 1 1 d . . .
N8 N 0.6041(3) 0.7226(3) 0.9307(2) 0.0299(12) Uani 1 1 d . . .
C1 C -0.0887(8) 0.4545(8) 0.3504(5) 0.101(4) Uani 1 1 d . . .
H1A H -0.1005 0.3903 0.3553 0.152 Uiso 1 1 calc R . .
H1B H -0.0305 0.4803 0.3311 0.152 Uiso 1 1 calc R . .
H1C H -0.1519 0.4534 0.3349 0.152 Uiso 1 1 calc R . .
C2 C -0.1898(9) 0.6324(10) 0.4791(5) 0.145(6) Uani 1 1 d . . .
H2A H -0.1759 0.6951 0.4709 0.218 Uiso 1 1 calc R . .
H2B H -0.1852 0.6342 0.5129 0.218 Uiso 1 1 calc R . .
H2C H -0.2601 0.5877 0.4661 0.218 Uiso 1 1 calc R . .
C3 C 0.1639(7) 0.6312(8) 0.4921(4) 0.099(4) Uani 1 1 d . . .
H3A H 0.1626 0.5793 0.5085 0.148 Uiso 1 1 calc R . .
H3B H 0.1773 0.6861 0.5146 0.148 Uiso 1 1 calc R . .
H3C H 0.2194 0.6475 0.4710 0.148 Uiso 1 1 calc R . .
C4 C 0.0627(8) 0.6025(9) 0.4655(5) 0.093(4) Uani 1 1 d . . .
C5 C -0.0117(8) 0.6300(8) 0.4842(4) 0.099(4) Uani 1 1 d . . .
H5 H 0.0035 0.6677 0.5133 0.118 Uiso 1 1 calc R . .
C6 C -0.1078(9) 0.6007(9) 0.4591(4) 0.087(3) Uani 1 1 d . . .
C7 C -0.1343(8) 0.5466(8) 0.4180(5) 0.087(3) Uani 1 1 d . . .
H7 H -0.2017 0.5289 0.4028 0.104 Uiso 1 1 calc R . .
C8 C -0.0628(8) 0.5145(9) 0.3961(4) 0.093(4) Uani 1 1 d . . .
C9 C 0.0397(7) 0.5494(8) 0.4216(5) 0.083(3) Uani 1 1 d . . .
C10 C 0.1203(7) 0.5281(7) 0.3985(3) 0.082(3) Uani 1 1 d . . .
C11 C 0.1478(9) 0.4554(9) 0.4075(4) 0.116(5) Uani 1 1 d . . .
H11 H 0.1110 0.4122 0.4281 0.139 Uiso 1 1 calc R . .
C12 C 0.2294(9) 0.4474(8) 0.3858(4) 0.096(4) Uani 1 1 d . . .
H12 H 0.2485 0.3980 0.3911 0.116 Uiso 1 1 calc R . .
C13 C 0.2822(7) 0.5111(8) 0.3569(4) 0.090(3) Uani 1 1 d . . .
H13 H 0.3399 0.5074 0.3428 0.108 Uiso 1 1 calc R . .
C14 C 0.2512(6) 0.5824(6) 0.3479(3) 0.062(2) Uani 1 1 d . . .
C15 C 0.2988(6) 0.6513(6) 0.3157(3) 0.060(2) Uani 1 1 d . . .
C16 C 0.3765(6) 0.6530(7) 0.2881(3) 0.069(2) Uani 1 1 d . . .
H16 H 0.4051 0.6085 0.2900 0.083 Uiso 1 1 calc R . .
C17 C 0.4118(7) 0.7189(7) 0.2582(3) 0.072(3) Uani 1 1 d . . .
H17 H 0.4643 0.7202 0.2386 0.086 Uiso 1 1 calc R . .
C18 C 0.3712(7) 0.7822(7) 0.2567(3) 0.076(3) Uani 1 1 d . . .
H18 H 0.3943 0.8270 0.2353 0.092 Uiso 1 1 calc R . .
C19 C 0.2969(6) 0.7833(6) 0.2857(3) 0.057(2) Uani 1 1 d . . .
C20 C 0.2497(6) 0.8509(6) 0.2876(3) 0.058(2) Uani 1 1 d . . .
C21 C 0.1787(6) 0.8473(6) 0.2516(3) 0.062(2) Uani 1 1 d . . .
C22 C 0.1328(7) 0.9105(7) 0.2567(3) 0.075(3) Uani 1 1 d . . .
H22 H 0.0844 0.9081 0.2325 0.090 Uiso 1 1 calc R . .
C23 C 0.1545(7) 0.9761(8) 0.2951(4) 0.082(3) Uani 1 1 d . . .
C24 C 0.2261(7) 0.9833(7) 0.3301(3) 0.073(3) Uani 1 1 d . . .
H24 H 0.2434 1.0302 0.3560 0.088 Uiso 1 1 calc R . .
C25 C 0.2740(7) 0.9207(7) 0.3277(3) 0.072(3) Uani 1 1 d . . .
C26 C 0.3527(7) 0.9285(7) 0.3666(3) 0.086(3) Uani 1 1 d . . .
H26A H 0.3751 0.9891 0.3858 0.128 Uiso 1 1 calc R . .
H26B H 0.4134 0.9241 0.3535 0.128 Uiso 1 1 calc R . .
H26C H 0.3205 0.8774 0.3855 0.128 Uiso 1 1 calc R . .
C27 C 0.1018(8) 1.0454(7) 0.3005(4) 0.097(3) Uani 1 1 d . . .
H27A H 0.0957 1.0673 0.2706 0.146 Uiso 1 1 calc R . .
H27B H 0.1446 1.0994 0.3232 0.146 Uiso 1 1 calc R . .
H27C H 0.0321 1.0131 0.3110 0.146 Uiso 1 1 calc R . .
C28 C 0.1496(7) 0.7789(6) 0.2102(3) 0.070(3) Uani 1 1 d . . .
H28A H 0.0880 0.7779 0.1931 0.105 Uiso 1 1 calc R . .
H28B H 0.1334 0.7164 0.2193 0.105 Uiso 1 1 calc R . .
H28C H 0.2077 0.7965 0.1906 0.105 Uiso 1 1 calc R . .
C29 C 0.4761(12) 1.1374(9) 0.4996(5) 0.120(5) Uani 1 1 d . . .
H29 H 0.4352 1.0905 0.4751 0.144 Uiso 1 1 calc R . .
C30 C 0.5469(9) 1.1343(10) 0.5297(4) 0.112(4) Uani 1 1 d . . .
H30 H 0.5653 1.0829 0.5289 0.134 Uiso 1 1 calc R . .
C31 C 0.5915(10) 1.2123(9) 0.5623(5) 0.112(4) Uani 1 1 d . . .
H31 H 0.6420 1.2227 0.5872 0.134 Uiso 1 1 calc R . .
C32 C 0.5489(10) 1.2710(9) 0.5517(4) 0.112(4) Uani 1 1 d . . .
H32 H 0.5647 1.3315 0.5674 0.134 Uiso 1 1 calc R . .
C33 C 0.4742(11) 1.2232(11) 0.5116(4) 0.132(5) Uani 1 1 d . . .
H33 H 0.4316 1.2470 0.4963 0.158 Uiso 1 1 calc R . .
C34 C 0.3475(12) 1.0336(9) 0.5983(4) 0.129(5) Uani 1 1 d . . .
H34 H 0.3507 0.9745 0.5970 0.155 Uiso 1 1 calc R . .
C35 C 0.4060(11) 1.1150(9) 0.6314(4) 0.116(4) Uani 1 1 d . . .
H35 H 0.4561 1.1199 0.6555 0.140 Uiso 1 1 calc R . .
C36 C 0.3745(9) 1.1883(9) 0.6214(4) 0.102(4) Uani 1 1 d . . .
H36 H 0.4004 1.2492 0.6383 0.123 Uiso 1 1 calc R . .
C37 C 0.2998(9) 1.1553(9) 0.5828(5) 0.114(4) Uani 1 1 d . . .
H37 H 0.2661 1.1887 0.5689 0.136 Uiso 1 1 calc R . .
C38 C 0.2848(10) 1.0579(10) 0.5685(5) 0.119(5) Uani 1 1 d . . .
C39 C 0.2165(12) 0.9998(11) 0.5319(6) 0.134(5) Uani 1 1 d U . .
C40 C 0.1529(9) 0.9388(11) 0.4990(5) 0.121(5) Uani 1 1 d . . .
C41 C 0.1316(7) 0.8229(7) 0.4316(3) 0.073(3) Uani 1 1 d . . .
H41 H 0.1940 0.8214 0.4438 0.088 Uiso 1 1 calc R . .
C42 C 0.0923(8) 0.8788(9) 0.4563(3) 0.086(3) Uani 1 1 d . . .
C43 C -0.0002(7) 0.8806(8) 0.4395(3) 0.083(3) Uani 1 1 d . . .
H43 H -0.0276 0.9188 0.4559 0.099 Uiso 1 1 calc R . .
C44 C -0.0509(7) 0.8265(7) 0.3989(3) 0.076(3) Uani 1 1 d . . .
H44 H -0.1152 0.8248 0.3871 0.091 Uiso 1 1 calc R . .
C45 C -0.0057(6) 0.7731(6) 0.3748(3) 0.058(2) Uani 1 1 d . . .
C46 C -0.0532(6) 0.7135(6) 0.3284(3) 0.057(2) Uani 1 1 d . . .
C47 C -0.1458(6) 0.7076(5) 0.3060(3) 0.058(2) Uani 1 1 d . . .
H47 H -0.1850 0.7366 0.3209 0.070 Uiso 1 1 calc R . .
C48 C -0.1784(6) 0.6607(5) 0.2633(3) 0.063(2) Uani 1 1 d . . .
H48 H -0.2401 0.6576 0.2476 0.076 Uiso 1 1 calc R . .
C49 C -0.1205(6) 0.6155(5) 0.2415(3) 0.053(2) Uani 1 1 d . . .
C50 C -0.0326(5) 0.6209(5) 0.2686(3) 0.053(2) Uani 1 1 d . . .
H50 H 0.0049 0.5876 0.2564 0.064 Uiso 1 1 calc R . .
C51 C -0.1498(6) 0.5670(5) 0.1952(3) 0.054(2) Uani 1 1 d . . .
C52 C -0.1765(5) 0.5265(5) 0.1573(3) 0.0447(19) Uani 1 1 d . . .
C53 C -0.2077(5) 0.4757(5) 0.1114(3) 0.0443(18) Uani 1 1 d . . .
C54 C -0.2901(5) 0.4746(4) 0.0801(3) 0.0383(17) Uani 1 1 d . . .
H54 H -0.3351 0.5042 0.0867 0.046 Uiso 1 1 calc R . .
C55 C -0.2920(5) 0.4218(4) 0.0380(3) 0.0448(19) Uani 1 1 d . . .
H55 H -0.3387 0.4094 0.0113 0.054 Uiso 1 1 calc R . .
C56 C -0.2110(6) 0.3899(4) 0.0424(3) 0.049(2) Uani 1 1 d . . .
H56 H -0.1951 0.3527 0.0192 0.059 Uiso 1 1 calc R . .
C57 C -0.1589(5) 0.4234(4) 0.0875(3) 0.0452(19) Uani 1 1 d . . .
H57 H -0.1019 0.4130 0.0997 0.054 Uiso 1 1 calc R . .
C58 C -0.0407(5) 0.6665(4) 0.0764(3) 0.0469(19) Uani 1 1 d . . .
H58 H -0.0232 0.6928 0.1080 0.056 Uiso 1 1 calc R . .
C59 C -0.1208(5) 0.6690(4) 0.0461(3) 0.0456(19) Uani 1 1 d . . .
H59 H -0.1648 0.6988 0.0541 0.055 Uiso 1 1 calc R . .
C60 C -0.1249(5) 0.6206(4) 0.0024(3) 0.0429(18) Uani 1 1 d . . .
H60 H -0.1721 0.6109 -0.0238 0.052 Uiso 1 1 calc R . .
C61 C -0.0439(5) 0.5887(4) 0.0052(3) 0.0457(19) Uani 1 1 d . . .
H61 H -0.0274 0.5541 -0.0191 0.055 Uiso 1 1 calc R . .
C62 C 0.0076(5) 0.6180(4) 0.0509(3) 0.0451(19) Uani 1 1 d . . .
H62 H 0.0646 0.6067 0.0622 0.054 Uiso 1 1 calc R . .
C101 C 0.4958(5) 0.8318(4) 1.0066(3) 0.0451(19) Uani 1 1 d . . .
H10A H 0.4623 0.7961 0.9765 0.068 Uiso 1 1 calc R . .
H10B H 0.4601 0.8704 1.0173 0.068 Uiso 1 1 calc R . .
H10C H 0.4917 0.7882 1.0291 0.068 Uiso 1 1 calc R . .
C102 C 0.7899(5) 1.1580(4) 1.0134(3) 0.053(2) Uani 1 1 d . . .
H10D H 0.8595 1.1866 1.0302 0.079 Uiso 1 1 calc R . .
H10E H 0.7418 1.1748 1.0313 0.079 Uiso 1 1 calc R . .
H10F H 0.7935 1.1810 0.9832 0.079 Uiso 1 1 calc R . .
C103 C 0.8602(5) 0.8736(4) 0.9749(3) 0.0435(18) Uani 1 1 d . . .
H10G H 0.9219 0.9219 0.9638 0.065 Uiso 1 1 calc R . .
H10H H 0.8269 0.8203 0.9506 0.065 Uiso 1 1 calc R . .
H10I H 0.8812 0.8523 1.0024 0.065 Uiso 1 1 calc R . .
C104 C 0.7844(5) 0.9140(4) 0.9870(3) 0.0384(17) Uani 1 1 d . . .
C105 C 0.8183(5) 1.0095(4) 0.9961(3) 0.0422(18) Uani 1 1 d . . .
H105 H 0.8904 1.0492 0.9953 0.051 Uiso 1 1 calc R . .
C106 C 0.7501(5) 1.0500(4) 1.0066(2) 0.0370(16) Uani 1 1 d . . .
C107 C 0.6465(5) 0.9913(4) 1.0108(2) 0.0366(16) Uani 1 1 d . . .
H107 H 0.6007 1.0185 1.0200 0.044 Uiso 1 1 calc R . .
C108 C 0.6073(5) 0.8938(4) 1.0019(2) 0.0352(16) Uani 1 1 d . . .
C109 C 0.6773(5) 0.8553(4) 0.9888(2) 0.0325(15) Uani 1 1 d . . .
C110 C 0.6397(4) 0.7514(4) 0.9755(3) 0.0325(16) Uani 1 1 d . . .
C111 C 0.6437(5) 0.6905(4) 1.0055(3) 0.0368(16) Uani 1 1 d . . .
H111 H 0.6661 0.7120 1.0373 0.044 Uiso 1 1 calc R . .
C112 C 0.6148(5) 0.5976(4) 0.9887(3) 0.0420(18) Uani 1 1 d . . .
H112 H 0.6172 0.5545 1.0089 0.050 Uiso 1 1 calc R . .
C113 C 0.5830(5) 0.5682(4) 0.9431(3) 0.0429(19) Uani 1 1 d . . .
H113 H 0.5650 0.5047 0.9313 0.051 Uiso 1 1 calc R . .
C114 C 0.5764(4) 0.6301(4) 0.9134(2) 0.0317(15) Uani 1 1 d . . .
C115 C 0.5412(5) 0.6053(4) 0.8639(3) 0.0434(18) Uani 1 1 d . . .
C116 C 0.5208(6) 0.5186(5) 0.8398(3) 0.053(2) Uani 1 1 d . . .
H116 H 0.5303 0.4718 0.8551 0.063 Uiso 1 1 calc R . .
C117 C 0.4864(8) 0.5011(6) 0.7931(4) 0.085(3) Uani 1 1 d . . .
H117 H 0.4710 0.4418 0.7761 0.103 Uiso 1 1 calc R . .
C118 C 0.4744(8) 0.5728(5) 0.7712(3) 0.080(3) Uani 1 1 d . . .
H118 H 0.4483 0.5618 0.7396 0.096 Uiso 1 1 calc R . .
C119 C 0.5014(7) 0.6586(5) 0.7966(3) 0.061(2) Uani 1 1 d . . .
C120 C 0.4887(8) 0.7359(5) 0.7759(3) 0.058(2) Uani 1 1 d . . .
C121 C 0.5760(8) 0.8123(6) 0.7642(3) 0.066(2) Uani 1 1 d . . .
C122 C 0.5623(8) 0.8831(6) 0.7441(3) 0.076(3) Uani 1 1 d . . .
H122 H 0.6207 0.9336 0.7346 0.091 Uiso 1 1 calc R . .
C123 C 0.4616(8) 0.8803(6) 0.7377(3) 0.068(3) Uani 1 1 d . . .
C124 C 0.3788(7) 0.8063(5) 0.7500(3) 0.065(2) Uani 1 1 d . . .
H124 H 0.3113 0.8051 0.7458 0.078 Uiso 1 1 calc R . .
C125 C 0.3884(8) 0.7337(5) 0.7681(3) 0.062(2) Uani 1 1 d . . .
C126 C 0.2917(7) 0.6514(6) 0.7797(4) 0.089(3) Uani 1 1 d . . .
H12A H 0.2333 0.6692 0.7808 0.133 Uiso 1 1 calc R . .
H12B H 0.3056 0.6340 0.8098 0.133 Uiso 1 1 calc R . .
H12C H 0.2739 0.5977 0.7558 0.133 Uiso 1 1 calc R . .
C127 C 0.4471(8) 0.9593(7) 0.7149(4) 0.110(5) Uani 1 1 d . . .
H12D H 0.4488 0.9486 0.6813 0.165 Uiso 1 1 calc R . .
H12E H 0.5036 1.0202 0.7272 0.165 Uiso 1 1 calc R . .
H12F H 0.3798 0.9589 0.7217 0.165 Uiso 1 1 calc R . .
C128 C 0.6831(8) 0.8131(7) 0.7680(4) 0.087(3) Uani 1 1 d . . .
H12G H 0.7046 0.8140 0.8005 0.131 Uiso 1 1 calc R . .
H12H H 0.7333 0.8692 0.7560 0.131 Uiso 1 1 calc R . .
H12I H 0.6808 0.7567 0.7499 0.131 Uiso 1 1 calc R . .
C129 C 1.2114(8) 1.0101(6) 0.7857(3) 0.080(3) Uani 1 1 d . . .
H129 H 1.2087 0.9559 0.7983 0.096 Uiso 1 1 calc R . .
C130 C 1.3017(8) 1.0812(7) 0.7728(4) 0.085(3) Uani 1 1 d . . .
H130 H 1.3708 1.0859 0.7757 0.103 Uiso 1 1 calc R . .
C131 C 1.2675(8) 1.1455(7) 0.7542(4) 0.084(3) Uani 1 1 d . . .
H131 H 1.3105 1.2003 0.7411 0.101 Uiso 1 1 calc R . .
C132 C 1.1624(7) 1.1151(6) 0.7583(3) 0.072(3) Uani 1 1 d . . .
H132 H 1.1213 1.1465 0.7496 0.086 Uiso 1 1 calc R . .
C133 C 1.1259(7) 1.0301(6) 0.7775(3) 0.069(3) Uani 1 1 d . . .
H133 H 1.0560 0.9931 0.7837 0.083 Uiso 1 1 calc R . .
C134 C 1.2407(5) 1.1212(4) 0.8918(3) 0.0458(19) Uani 1 1 d . . .
H134 H 1.2240 1.0649 0.9054 0.055 Uiso 1 1 calc R . .
C135 C 1.3402(5) 1.1835(4) 0.8814(3) 0.050(2) Uani 1 1 d . . .
H135 H 1.4030 1.1764 0.8866 0.060 Uiso 1 1 calc R . .
C136 C 1.3307(5) 1.2583(5) 0.8621(3) 0.067(3) Uani 1 1 d . . .
H136 H 1.3871 1.3107 0.8527 0.080 Uiso 1 1 calc R . .
C137 C 1.2251(5) 1.2439(4) 0.8588(3) 0.054(2) Uani 1 1 d . . .
H137 H 1.1971 1.2829 0.8463 0.065 Uiso 1 1 calc R . .
C138 C 1.1692(5) 1.1584(4) 0.8781(3) 0.0447(19) Uani 1 1 d . . .
C139 C 1.0565(5) 1.1167(4) 0.8811(3) 0.049(2) Uani 1 1 d . . .
C140 C 0.9654(5) 1.0873(4) 0.8830(3) 0.047(2) Uani 1 1 d . . .
C141 C 0.7867(5) 0.9595(4) 0.8787(2) 0.0374(17) Uani 1 1 d . . .
H141 H 0.8149 0.9146 0.8757 0.045 Uiso 1 1 calc R . .
C142 C 0.8554(5) 1.0548(4) 0.8835(3) 0.0398(17) Uani 1 1 d . . .
C143 C 0.8128(5) 1.1207(4) 0.8899(2) 0.0371(17) Uani 1 1 d . . .
H143 H 0.8568 1.1862 0.8947 0.044 Uiso 1 1 calc R . .
C144 C 0.7062(5) 1.0883(4) 0.8889(2) 0.0353(16) Uani 1 1 d . . .
H144 H 0.6757 1.1315 0.8929 0.042 Uiso 1 1 calc R . .
C145 C 0.6427(4) 0.9917(4) 0.8821(2) 0.0297(14) Uani 1 1 d . . .
C146 C 0.5288(4) 0.9542(4) 0.8800(2) 0.0311(15) Uani 1 1 d . . .
C147 C 0.4729(4) 1.0065(4) 0.8720(3) 0.0373(17) Uani 1 1 d . . .
H147 H 0.5090 1.0714 0.8687 0.045 Uiso 1 1 calc R . .
C148 C 0.3672(5) 0.9651(4) 0.8688(3) 0.0394(17) Uani 1 1 d . . .
H148 H 0.3293 1.0015 0.8645 0.047 Uiso 1 1 calc R . .
C149 C 0.3140(5) 0.8697(4) 0.8720(2) 0.0360(16) Uani 1 1 d . . .
C150 C 0.3727(5) 0.8205(4) 0.8807(2) 0.0379(16) Uani 1 1 d . . .
H150 H 0.3368 0.7558 0.8845 0.046 Uiso 1 1 calc R . .
C151 C 0.2006(5) 0.8232(5) 0.8682(3) 0.0452(18) Uani 1 1 d . A .
C152 C 0.1081(5) 0.7907(4) 0.8662(3) 0.0470(19) Uani 1 1 d . . .
C153 C -0.0035(5) 0.7497(5) 0.8649(3) 0.051(2) Uani 1 1 d . A .
C154 C -0.0670(5) 0.6706(5) 0.8869(3) 0.052(2) Uani 1 1 d . A .
H154 H -0.0424 0.6362 0.9054 0.063 Uiso 1 1 calc R . .
C155 C -0.1712(5) 0.6521(5) 0.8766(3) 0.058(2) Uani 1 1 d . A .
H155 H -0.2299 0.6008 0.8853 0.070 Uiso 1 1 calc R . .
C156 C -0.1748(6) 0.7210(6) 0.8516(4) 0.099(4) Uani 1 1 d . A .
H156 H -0.2359 0.7277 0.8420 0.119 Uiso 1 1 calc R . .
C157 C -0.0715(6) 0.7797(6) 0.8428(4) 0.100(4) Uani 1 1 d . A .
H157 H -0.0518 0.8308 0.8249 0.119 Uiso 1 1 calc R . .
C200 C -0.1751(14) 0.5116(11) 0.7885(6) 0.061(6) Uiso 0.49(2) 1 d PD A 1
H200 H -0.2227 0.4627 0.8039 0.074 Uiso 0.49(2) 1 calc PR A 1
C201 C -0.2055(13) 0.5837(16) 0.7585(8) 0.095(9) Uiso 0.49(2) 1 d PD A 1
H201 H -0.2709 0.5861 0.7528 0.114 Uiso 0.49(2) 1 calc PR A 1
C202 C -0.115(4) 0.6356(15) 0.7452(7) 0.42(6) Uiso 0.49(2) 1 d PD A 1
H202 H -0.1059 0.6848 0.7269 0.507 Uiso 0.49(2) 1 calc PR A 1
C203 C -0.0320(12) 0.6170(14) 0.7584(6) 0.063(6) Uiso 0.49(2) 1 d PD A 1
H203 H 0.0391 0.6469 0.7521 0.075 Uiso 0.49(2) 1 calc PR A 1
C204 C -0.089(3) 0.530(2) 0.7876(8) 0.24(3) Uiso 0.49(2) 1 d PD A 1
H204 H -0.0544 0.4989 0.8023 0.287 Uiso 0.49(2) 1 calc PR A 1
C300 C -0.1246(19) 0.5168(13) 0.7831(9) 0.36(6) Uiso 0.51(2) 1 d PD A 2
H300 H -0.1502 0.4581 0.7951 0.435 Uiso 0.51(2) 1 calc PR A 2
C301 C -0.0142(15) 0.5798(14) 0.7866(7) 0.091(8) Uiso 0.51(2) 1 d PD A 2
H301 H 0.0442 0.5732 0.8002 0.110 Uiso 0.51(2) 1 calc PR A 2
C302 C -0.0191(18) 0.6608(13) 0.7619(8) 0.122(10) Uiso 0.51(2) 1 d PD A 2
H302 H 0.0412 0.7158 0.7578 0.147 Uiso 0.51(2) 1 calc PR A 2
C303 C -0.104(2) 0.6482(16) 0.7487(7) 0.122(12) Uiso 0.51(2) 1 d PD A 2
H303 H -0.1233 0.6895 0.7328 0.147 Uiso 0.51(2) 1 calc PR A 2
C304 C -0.1843(13) 0.5454(19) 0.7628(9) 0.137(11) Uiso 0.51(2) 1 d PD A 2
H304 H -0.2582 0.5146 0.7571 0.164 Uiso 0.51(2) 1 calc PR A 2

loop_
_atom_site_aniso_label
_atom_site_aniso_U_11
_atom_site_aniso_U_22
_atom_site_aniso_U_33
_atom_site_aniso_U_23
_atom_site_aniso_U_13
_atom_site_aniso_U_12
Cu1 0.0366(5) 0.0740(7) 0.0559(7) 0.0323(5) -0.0028(5) 0.0108(5)
Cu2 0.0249(4) 0.0195(4) 0.0610(6) 0.0144(4) 0.0024(4) 0.0068(3)
Fe1 0.0205(5) 0.0228(4) 0.0648(7) 0.0120(4) 0.0003(5) 0.0052(4)
Fe2 0.0880(12) 0.1117(13) 0.0906(13) 0.0035(10) -0.0087(10) 0.0389(10)
Fe3 0.0241(5) 0.0389(6) 0.0879(9) 0.0185(6) 0.0040(5) 0.0110(4)
Fe4 0.0370(7) 0.0912(10) 0.0700(10) 0.0240(8) -0.0041(6) -0.0237(6)
P1 0.067(2) 0.219(4) 0.115(3) -0.039(3) -0.020(2) 0.070(3)
P2 0.0280(9) 0.0257(8) 0.0631(13) 0.0145(8) 0.0042(9) 0.0096(7)
F1 0.106(5) 0.207(7) 0.153(6) -0.078(5) 0.027(5) 0.042(5)
F2 0.151(6) 0.221(7) 0.185(7) -0.032(5) -0.043(5) 0.158(6)
F3 0.056(3) 0.233(7) 0.086(4) 0.004(4) 0.004(3) 0.044(4)
F4 0.087(5) 0.224(7) 0.178(7) -0.068(6) -0.012(5) 0.064(5)
F5 0.109(5) 0.184(6) 0.091(5) 0.018(4) 0.013(4) 0.036(4)
F6 0.086(4) 0.186(6) 0.087(4) 0.024(4) 0.012(3) 0.079(4)
F7 0.051(3) 0.031(2) 0.092(4) 0.012(2) 0.000(2) -0.0012(19)
F8 0.035(2) 0.0287(19) 0.091(3) 0.005(2) -0.006(2) 0.0082(17)
F9 0.079(3) 0.062(3) 0.067(3) 0.031(2) 0.002(3) 0.038(2)
F10 0.044(3) 0.072(3) 0.075(3) 0.019(2) 0.013(2) 0.024(2)
F11 0.050(3) 0.048(2) 0.070(3) 0.020(2) 0.003(2) 0.025(2)
F12 0.039(2) 0.044(2) 0.085(3) 0.016(2) 0.012(2) 0.0200(19)
N1 0.039(4) 0.053(4) 0.045(4) 0.024(3) -0.011(3) 0.004(3)
N2 0.034(4) 0.088(5) 0.053(5) 0.035(4) -0.002(3) 0.009(3)
N3 0.031(3) 0.078(5) 0.053(4) 0.018(4) -0.009(3) 0.010(3)
N4 0.029(3) 0.092(5) 0.069(5) 0.046(4) -0.009(3) 0.009(3)
N5 0.019(3) 0.027(3) 0.047(4) 0.013(2) 0.004(2) 0.010(2)
N6 0.015(2) 0.026(2) 0.045(3) 0.012(2) 0.000(2) 0.004(2)
N7 0.040(3) 0.034(3) 0.048(4) 0.010(3) 0.000(3) 0.011(3)
N8 0.015(2) 0.019(2) 0.053(4) 0.011(2) 0.004(2) 0.004(2)
C1 0.061(6) 0.120(9) 0.136(12) 0.087(9) 0.015(7) 0.037(6)
C2 0.097(9) 0.231(16) 0.174(14) 0.138(13) 0.067(10) 0.106(11)
C3 0.062(6) 0.151(10) 0.095(8) 0.073(8) 0.016(6) 0.044(7)
C4 0.066(7) 0.128(9) 0.106(10) 0.096(8) 0.036(7) 0.043(7)
C5 0.067(7) 0.138(9) 0.110(9) 0.093(8) 0.024(7) 0.044(7)
C6 0.076(8) 0.121(9) 0.080(8) 0.061(7) 0.033(7) 0.045(7)
C7 0.055(6) 0.115(9) 0.110(10) 0.067(8) 0.025(7) 0.042(6)
C8 0.078(7) 0.127(9) 0.091(9) 0.087(8) 0.024(7) 0.043(7)
C9 0.047(6) 0.113(8) 0.109(9) 0.084(8) 0.025(6) 0.039(6)
C10 0.056(6) 0.122(8) 0.080(7) 0.062(6) 0.004(5) 0.040(6)
C11 0.095(8) 0.146(11) 0.141(11) 0.109(9) 0.037(8) 0.063(8)
C12 0.097(8) 0.116(9) 0.104(9) 0.057(7) 0.012(7) 0.064(7)
C13 0.053(6) 0.138(9) 0.089(8) 0.052(7) 0.000(5) 0.043(6)
C14 0.031(4) 0.079(6) 0.071(6) 0.020(5) -0.013(4) 0.018(4)
C15 0.043(5) 0.071(6) 0.050(5) 0.014(4) -0.002(4) 0.010(4)
C16 0.044(5) 0.083(6) 0.077(7) 0.008(5) -0.008(5) 0.024(5)
C17 0.052(5) 0.084(7) 0.071(7) 0.007(5) 0.002(5) 0.021(5)
C18 0.052(6) 0.088(7) 0.051(6) 0.010(5) 0.001(5) -0.006(5)
C19 0.037(4) 0.068(5) 0.040(5) 0.018(4) -0.010(4) -0.002(4)
C20 0.038(4) 0.069(5) 0.054(6) 0.023(4) 0.002(4) 0.006(4)
C21 0.039(5) 0.067(5) 0.060(6) 0.024(5) 0.000(4) -0.001(4)
C22 0.044(5) 0.097(7) 0.063(7) 0.039(6) 0.000(5) 0.003(5)
C23 0.035(5) 0.101(8) 0.091(8) 0.015(7) 0.009(5) 0.010(5)
C24 0.061(6) 0.083(6) 0.070(7) 0.019(5) 0.015(5) 0.021(5)
C25 0.049(5) 0.080(6) 0.051(6) 0.027(5) -0.004(4) -0.011(5)
C26 0.052(6) 0.111(8) 0.063(7) 0.023(6) 0.008(5) 0.001(5)
C27 0.058(6) 0.110(8) 0.123(10) 0.011(7) 0.007(6) 0.035(6)
C28 0.071(6) 0.061(5) 0.062(6) 0.020(5) -0.010(5) 0.010(4)
C29 0.158(14) 0.098(9) 0.096(10) -0.023(8) -0.012(9) 0.057(9)
C30 0.094(9) 0.154(12) 0.072(8) -0.029(8) -0.036(7) 0.050(8)
C31 0.113(10) 0.120(10) 0.103(10) 0.013(8) -0.030(8) 0.054(9)
C32 0.105(10) 0.116(10) 0.092(10) 0.013(8) -0.009(8) 0.028(8)
C33 0.123(11) 0.159(13) 0.077(9) 0.033(9) -0.027(8) 0.025(10)
C34 0.211(15) 0.106(9) 0.086(9) -0.017(7) -0.062(10) 0.094(10)
C35 0.138(11) 0.107(9) 0.099(10) 0.011(8) -0.028(8) 0.052(9)
C36 0.078(8) 0.116(9) 0.100(10) -0.002(8) -0.003(7) 0.033(7)
C37 0.079(8) 0.120(10) 0.129(11) -0.010(9) -0.012(8) 0.037(7)
C38 0.099(9) 0.139(11) 0.106(10) -0.055(9) -0.046(8) 0.058(8)
C39 0.126(8) 0.165(9) 0.124(9) -0.008(7) -0.004(7) 0.082(7)
C40 0.056(7) 0.187(13) 0.099(10) -0.013(9) 0.000(7) 0.038(8)
C41 0.039(5) 0.100(7) 0.053(6) 0.038(5) -0.003(5) -0.001(5)
C42 0.059(6) 0.145(10) 0.036(6) 0.020(6) 0.005(5) 0.025(6)
C43 0.053(6) 0.128(9) 0.060(7) 0.003(6) 0.003(5) 0.033(6)
C44 0.052(6) 0.106(7) 0.059(7) 0.017(6) 0.000(5) 0.023(5)
C45 0.048(5) 0.073(5) 0.038(5) 0.030(4) -0.001(4) 0.006(4)
C46 0.038(4) 0.059(5) 0.061(6) 0.031(4) 0.000(4) 0.004(4)
C47 0.046(5) 0.063(5) 0.060(6) 0.014(4) -0.012(4) 0.018(4)
C48 0.048(5) 0.054(5) 0.076(7) 0.025(5) -0.018(5) 0.009(4)
C49 0.042(4) 0.038(4) 0.075(6) 0.023(4) -0.004(4) 0.011(3)
C50 0.031(4) 0.051(4) 0.075(6) 0.030(4) 0.001(4) 0.010(3)
C51 0.043(5) 0.038(4) 0.066(6) 0.014(4) -0.023(4) 0.003(3)
C52 0.026(4) 0.032(4) 0.072(6) 0.018(4) -0.008(4) 0.007(3)
C53 0.029(4) 0.038(4) 0.064(5) 0.022(4) -0.001(4) 0.009(3)
C54 0.021(3) 0.026(3) 0.061(5) 0.011(3) -0.001(3) 0.003(3)
C55 0.023(4) 0.028(3) 0.067(6) 0.011(4) -0.006(3) -0.004(3)
C56 0.049(5) 0.021(3) 0.074(6) 0.011(3) 0.006(4) 0.010(3)
C57 0.034(4) 0.020(3) 0.080(6) 0.015(3) -0.003(4) 0.009(3)
C58 0.020(3) 0.032(3) 0.080(6) 0.016(4) 0.006(4) 0.001(3)
C59 0.034(4) 0.019(3) 0.079(6) 0.006(3) -0.001(4) 0.008(3)
C60 0.035(4) 0.034(4) 0.067(6) 0.017(4) 0.003(4) 0.020(3)
C61 0.036(4) 0.035(4) 0.068(6) 0.016(4) 0.014(4) 0.014(3)
C62 0.020(3) 0.038(4) 0.080(6) 0.015(4) 0.005(4) 0.013(3)
C101 0.025(3) 0.035(3) 0.078(6) 0.021(4) 0.008(4) 0.013(3)
C102 0.041(4) 0.030(4) 0.085(6) 0.019(4) 0.004(4) 0.010(3)
C103 0.027(4) 0.030(3) 0.069(5) 0.010(3) 0.000(3) 0.007(3)
C104 0.021(3) 0.028(3) 0.059(5) 0.012(3) -0.005(3) 0.003(3)
C105 0.023(3) 0.029(3) 0.067(5) 0.019(3) 0.001(3) 0.001(3)
C106 0.033(4) 0.021(3) 0.050(5) 0.013(3) -0.001(3) 0.003(3)
C107 0.032(4) 0.022(3) 0.055(5) 0.015(3) 0.008(3) 0.009(3)
C108 0.032(4) 0.031(3) 0.047(4) 0.015(3) 0.005(3) 0.015(3)
C109 0.027(3) 0.022(3) 0.046(4) 0.008(3) -0.004(3) 0.007(3)
C110 0.013(3) 0.022(3) 0.060(5) 0.004(3) -0.002(3) 0.005(2)
C111 0.024(3) 0.027(3) 0.060(5) 0.012(3) -0.005(3) 0.012(3)
C112 0.025(3) 0.033(3) 0.071(6) 0.025(4) 0.000(4) 0.011(3)
C113 0.021(3) 0.025(3) 0.087(6) 0.020(4) 0.003(4) 0.011(3)
C114 0.015(3) 0.022(3) 0.057(5) 0.008(3) 0.003(3) 0.006(2)
C115 0.036(4) 0.028(3) 0.070(6) 0.013(3) 0.004(4) 0.016(3)
C116 0.058(5) 0.029(4) 0.069(6) 0.013(4) -0.006(4) 0.016(3)
C117 0.110(8) 0.054(5) 0.089(8) 0.002(5) 0.003(7) 0.034(5)
C118 0.145(9) 0.039(4) 0.060(6) -0.006(4) -0.010(6) 0.046(5)
C119 0.077(6) 0.045(4) 0.060(6) -0.001(4) -0.002(5) 0.028(4)
C120 0.095(7) 0.037(4) 0.041(5) 0.012(3) -0.001(5) 0.026(4)
C121 0.093(7) 0.075(6) 0.049(5) 0.025(4) 0.030(5) 0.050(5)
C122 0.113(8) 0.056(5) 0.086(7) 0.047(5) 0.066(6) 0.049(5)
C123 0.093(7) 0.059(5) 0.076(7) 0.036(5) 0.041(6) 0.049(5)
C124 0.079(6) 0.052(5) 0.068(6) 0.026(4) 0.025(5) 0.027(4)
C125 0.093(7) 0.033(4) 0.050(5) 0.009(4) -0.005(5) 0.016(4)
C126 0.093(7) 0.050(5) 0.095(8) 0.032(5) -0.025(6) 0.000(5)
C127 0.121(9) 0.090(7) 0.182(12) 0.101(8) 0.106(9) 0.079(7)
C128 0.114(9) 0.097(7) 0.086(8) 0.044(6) 0.051(7) 0.068(7)
C129 0.104(8) 0.041(5) 0.077(7) 0.000(4) -0.028(6) 0.019(5)
C130 0.072(7) 0.097(8) 0.093(8) 0.004(6) 0.005(6) 0.043(6)
C131 0.068(7) 0.085(7) 0.097(8) 0.030(6) 0.014(6) 0.026(6)
C132 0.049(5) 0.056(5) 0.098(8) 0.036(5) -0.008(5) 0.007(4)
C133 0.055(5) 0.057(5) 0.075(7) 0.011(5) -0.029(5) 0.005(4)
C134 0.023(3) 0.029(3) 0.080(6) 0.006(3) -0.003(4) 0.007(3)
C135 0.013(3) 0.033(4) 0.098(7) 0.005(4) 0.007(4) 0.006(3)
C136 0.024(4) 0.032(4) 0.138(9) 0.014(5) 0.022(5) 0.003(3)
C137 0.028(4) 0.028(3) 0.111(7) 0.014(4) 0.017(4) 0.014(3)
C138 0.020(3) 0.027(3) 0.083(6) 0.018(3) 0.011(3) 0.002(3)
C139 0.025(4) 0.029(3) 0.098(7) 0.026(4) 0.015(4) 0.013(3)
C140 0.023(4) 0.028(3) 0.089(6) 0.022(4) 0.005(4) 0.008(3)
C141 0.028(4) 0.027(3) 0.063(5) 0.015(3) 0.012(3) 0.016(3)
C142 0.027(3) 0.034(3) 0.064(5) 0.017(3) 0.010(3) 0.015(3)
C143 0.023(3) 0.021(3) 0.069(5) 0.022(3) 0.008(3) 0.007(3)
C144 0.028(3) 0.025(3) 0.057(5) 0.018(3) 0.011(3) 0.013(3)
C145 0.018(3) 0.025(3) 0.042(4) 0.016(3) 0.005(3) 0.003(2)
C146 0.021(3) 0.023(3) 0.042(4) 0.006(3) -0.002(3) 0.003(2)
C147 0.020(3) 0.023(3) 0.068(5) 0.009(3) 0.001(3) 0.008(3)
C148 0.023(3) 0.031(3) 0.067(5) 0.005(3) -0.001(3) 0.014(3)
C149 0.022(3) 0.032(3) 0.053(5) 0.009(3) 0.004(3) 0.010(3)
C150 0.026(3) 0.027(3) 0.049(5) 0.011(3) 0.002(3) -0.001(3)
C151 0.025(4) 0.042(4) 0.070(6) 0.013(4) 0.007(4) 0.014(3)
C152 0.021(4) 0.035(4) 0.074(6) 0.004(4) -0.001(4) 0.003(3)
C153 0.021(3) 0.045(4) 0.089(6) 0.024(4) 0.007(4) 0.014(3)
C154 0.031(4) 0.042(4) 0.084(6) 0.021(4) 0.013(4) 0.014(3)
C155 0.026(4) 0.041(4) 0.099(7) 0.022(4) 0.006(4) 0.004(3)
C156 0.018(4) 0.079(6) 0.204(13) 0.067(7) 0.006(6) 0.015(4)
C157 0.035(5) 0.056(5) 0.206(13) 0.072(7) -0.005(6) 0.009(4)

loop_
_atom_type_symbol
_atom_type_description
_atom_type_scat_dispersion_real
_atom_type_scat_dispersion_imag
_atom_type_scat_source
C C 0.0033 0.0016 'International Tables Vol C Tables 4.2.6.8 and 6.1.1.4'
H H 0.0000 0.0000 'International Tables Vol C Tables 4.2.6.8 and 6.1.1.4'
N N 0.0061 0.0033 'International Tables Vol C Tables 4.2.6.8 and 6.1.1.4'
O O 0.0106 0.0060 'International Tables Vol C Tables 4.2.6.8 and 6.1.1.4'
F F 0.0171 0.0103 'International Tables Vol C Tables 4.2.6.8 and 6.1.1.4'
P P 0.1023 0.0942 'International Tables Vol C Tables 4.2.6.8 and 6.1.1.4'
Fe Fe 0.3463 0.8444 'International Tables Vol C Tables 4.2.6.8 and 6.1.1.4'
Cu Cu 0.3201 1.2651 'International Tables Vol C Tables 4.2.6.8 and 6.1.1.4'

loop_
_geom_angle_atom_site_label_1
_geom_angle_atom_site_label_2
_geom_angle_atom_site_label_3
_geom_angle
N2 Cu1 N4 126.0(3)
N2 Cu1 N3 133.7(3)
N4 Cu1 N3 81.0(3)
N2 Cu1 N1 81.6(3)
N4 Cu1 N1 126.0(3)
N3 Cu1 N1 114.5(3)
N6 Cu2 N5 82.45(18)
N6 Cu2 N8 129.2(2)
N5 Cu2 N8 119.7(2)
N6 Cu2 N7 117.8(2)
N5 Cu2 N7 132.1(2)
N8 Cu2 N7 82.2(2)
C53 Fe1 C58 105.9(3)
C53 Fe1 C59 121.5(3)
C58 Fe1 C59 41.0(3)
C53 Fe1 C54 41.6(3)
C58 Fe1 C54 122.8(3)
C59 Fe1 C54 107.1(3)
C53 Fe1 C57 41.3(3)
C58 Fe1 C57 120.8(3)
C59 Fe1 C57 157.5(3)
C54 Fe1 C57 69.7(3)
C53 Fe1 C56 68.7(3)
C58 Fe1 C56 157.1(3)
C59 Fe1 C56 160.7(3)
C54 Fe1 C56 68.8(3)
C57 Fe1 C56 40.6(3)
C53 Fe1 C55 68.8(3)
C58 Fe1 C55 159.7(3)
C59 Fe1 C55 123.8(3)
C54 Fe1 C55 40.3(3)
C57 Fe1 C55 69.0(3)
C56 Fe1 C55 41.1(3)
C53 Fe1 C62 122.7(3)
C58 Fe1 C62 40.3(3)
C59 Fe1 C62 67.7(3)
C54 Fe1 C62 159.5(3)
C57 Fe1 C62 107.1(3)
C56 Fe1 C62 122.7(3)
C55 Fe1 C62 159.0(3)
C53 Fe1 C60 157.2(3)
C58 Fe1 C60 68.9(3)
C59 Fe1 C60 40.1(3)
C54 Fe1 C60 121.3(3)
C57 Fe1 C60 160.5(3)
C56 Fe1 C60 124.7(3)
C55 Fe1 C60 108.0(3)
C62 Fe1 C60 68.4(3)
C53 Fe1 C61 159.8(3)
C58 Fe1 C61 68.2(3)
C59 Fe1 C61 67.4(3)
C54 Fe1 C61 157.8(3)
C57 Fe1 C61 123.8(3)
C56 Fe1 C61 108.8(3)
C55 Fe1 C61 123.4(3)
C62 Fe1 C61 40.5(3)
C60 Fe1 C61 40.7(2)
C32 Fe2 C33 43.5(5)
C32 Fe2 C31 39.9(4)
C33 Fe2 C31 69.0(5)
C32 Fe2 C36 106.6(5)
C33 Fe2 C36 126.1(7)
C31 Fe2 C36 120.5(5)
C32 Fe2 C37 118.7(6)
C33 Fe2 C37 105.8(6)
C31 Fe2 C37 154.0(6)
C36 Fe2 C37 40.8(4)
C32 Fe2 C30 66.3(6)
C33 Fe2 C30 65.0(6)
C31 Fe2 C30 39.9(4)
C36 Fe2 C30 157.0(5)
C37 Fe2 C30 162.1(5)
C32 Fe2 C29 69.7(5)
C33 Fe2 C29 40.0(5)
C31 Fe2 C29 67.9(6)
C36 Fe2 C29 163.0(6)
C37 Fe2 C29 125.3(6)
C30 Fe2 C29 37.8(4)
C32 Fe2 C35 125.5(5)
C33 Fe2 C35 165.4(6)
C31 Fe2 C35 108.7(5)
C36 Fe2 C35 41.6(4)
C37 Fe2 C35 69.6(5)
C30 Fe2 C35 123.2(5)
C29 Fe2 C35 153.8(5)
C32 Fe2 C38 156.2(6)
C33 Fe2 C38 119.1(6)
C31 Fe2 C38 162.6(5)
C36 Fe2 C38 68.7(5)
C37 Fe2 C38 42.4(4)
C30 Fe2 C38 126.7(5)
C29 Fe2 C38 107.6(6)
C35 Fe2 C38 67.4(5)
C32 Fe2 C34 162.8(5)
C33 Fe2 C34 152.6(5)
C31 Fe2 C34 127.1(5)
C36 Fe2 C34 68.6(5)
C37 Fe2 C34 69.2(5)
C30 Fe2 C34 111.3(6)
C29 Fe2 C34 119.7(5)
C35 Fe2 C34 40.1(4)
C38 Fe2 C34 39.2(5)
C138 Fe3 C129 128.2(4)
C138 Fe3 C130 166.4(4)
C129 Fe3 C130 40.4(4)
C138 Fe3 C137 41.4(3)
C129 Fe3 C137 164.7(4)
C130 Fe3 C137 151.6(4)
C138 Fe3 C136 67.9(3)
C129 Fe3 C136 154.2(4)
C130 Fe3 C136 119.8(4)
C137 Fe3 C136 40.7(3)
C138 Fe3 C134 41.1(3)
C129 Fe3 C134 109.7(3)
C130 Fe3 C134 128.6(4)
C137 Fe3 C134 69.7(3)
C136 Fe3 C134 67.7(3)
C138 Fe3 C135 68.2(3)
C129 Fe3 C135 120.9(3)
C130 Fe3 C135 109.6(4)
C137 Fe3 C135 69.1(3)
C136 Fe3 C135 40.2(3)
C134 Fe3 C135 40.1(3)
C138 Fe3 C132 117.4(3)
C129 Fe3 C132 66.8(4)
C130 Fe3 C132 68.1(4)
C137 Fe3 C132 106.2(4)
C136 Fe3 C132 128.0(3)
C134 Fe3 C132 151.9(3)
C135 Fe3 C132 166.2(3)
C138 Fe3 C133 107.4(3)
C129 Fe3 C133 39.9(3)
C130 Fe3 C133 68.2(4)
C137 Fe3 C133 126.1(3)
C136 Fe3 C133 164.7(3)
C134 Fe3 C133 119.0(3)
C135 Fe3 C133 153.2(3)
C132 Fe3 C133 39.9(3)
C138 Fe3 C131 150.4(3)
C129 Fe3 C131 66.8(4)
C130 Fe3 C131 41.1(4)
C137 Fe3 C131 117.0(4)
C136 Fe3 C131 110.0(4)
C134 Fe3 C131 167.8(3)
C135 Fe3 C131 130.5(3)
C132 Fe3 C131 39.0(3)
C133 Fe3 C131 66.5(4)
C153 Fe4 C157 41.3(3)
C153 Fe4 C303 126.9(8)
C157 Fe4 C303 105.2(7)
C153 Fe4 C302 104.0(7)
C157 Fe4 C302 105.3(7)
C303 Fe4 C302 34.1(8)
C153 Fe4 C154 41.8(3)
C157 Fe4 C154 68.8(4)
C303 Fe4 C154 167.8(9)
C302 Fe4 C154 135.5(8)
C153 Fe4 C155 69.6(3)
C157 Fe4 C155 68.7(4)
C303 Fe4 C155 148.9(7)
C302 Fe4 C155 173.2(6)
C154 Fe4 C155 40.3(3)
C153 Fe4 C200 152.4(5)
C157 Fe4 C200 163.2(6)
C303 Fe4 C200 72.5(8)
C302 Fe4 C200 82.3(7)
C154 Fe4 C200 116.4(5)
C155 Fe4 C200 104.3(5)
C153 Fe4 C156 68.8(3)
C157 Fe4 C156 40.9(3)
C303 Fe4 C156 115.9(6)
C302 Fe4 C156 137.1(7)
C154 Fe4 C156 67.0(4)
C155 Fe4 C156 39.5(3)
C200 Fe4 C156 124.3(6)
C153 Fe4 C204 128.7(9)
C157 Fe4 C204 163.9(14)
C303 Fe4 C204 70.3(9)
C302 Fe4 C204 61.9(12)
C154 Fe4 C204 112.4(6)
C155 Fe4 C204 123.4(12)
C200 Fe4 C204 31.8(12)
C156 Fe4 C204 155.1(14)
C153 Fe4 C202 132.0(10)
C157 Fe4 C202 109.5(6)
C303 Fe4 C202 5.1(12)
C302 Fe4 C202 36.8(17)
C154 Fe4 C202 172.1(15)
C155 Fe4 C202 147.1(15)
C200 Fe4 C202 67.6(5)
C156 Fe4 C202 117.2(12)
C204 Fe4 C202 66.9(5)
C153 Fe4 C304 171.4(6)
C157 Fe4 C304 141.6(9)
C303 Fe4 C304 47.4(9)
C302 Fe4 C304 67.8(5)
C154 Fe4 C304 143.1(8)
C155 Fe4 C304 118.8(7)
C200 Fe4 C304 27.8(8)
C156 Fe4 C304 118.8(7)
C204 Fe4 C304 45.8(8)
C202 Fe4 C304 42.2(10)
C153 Fe4 C201 159.7(7)
C157 Fe4 C201 119.8(7)
C303 Fe4 C201 40.6(10)
C302 Fe4 C201 71.1(9)
C154 Fe4 C201 151.6(6)
C155 Fe4 C201 114.2(6)
C200 Fe4 C201 47.8(7)
C156 Fe4 C201 100.9(6)
C204 Fe4 C201 67.4(5)
C202 Fe4 C201 36.2(13)
C304 Fe4 C201 22.0(8)
F1 P1 F6 177.2(6)
F1 P1 F2 93.0(5)
F6 P1 F2 89.8(4)
F1 P1 F3 88.8(4)
F6 P1 F3 91.2(4)
F2 P1 F3 86.3(5)
F1 P1 F4 89.1(4)
F6 P1 F4 91.1(4)
F2 P1 F4 90.5(5)
F3 P1 F4 176.1(6)
F1 P1 F5 87.2(5)
F6 P1 F5 90.0(4)
F2 P1 F5 179.5(5)
F3 P1 F5 93.3(4)
F4 P1 F5 90.0(6)
F10 P2 F7 90.5(3)
F10 P2 F11 90.1(2)
F7 P2 F11 91.1(2)
F10 P2 F9 90.6(3)
F7 P2 F9 90.1(2)
F11 P2 F9 178.6(3)
F10 P2 F8 89.3(2)
F7 P2 F8 179.5(3)
F11 P2 F8 89.4(2)
F9 P2 F8 89.5(2)
F10 P2 F12 179.2(3)
F7 P2 F12 90.3(2)
F11 P2 F12 90.3(2)
F9 P2 F12 88.9(2)
F8 P2 F12 90.0(2)
C46 N1 C50 119.0(7)
C46 N1 Cu1 114.1(6)
C50 N1 Cu1 126.9(6)
C41 N2 C45 117.3(8)
C41 N2 Cu1 127.7(7)
C45 N2 Cu1 115.0(6)
C19 N3 C15 119.8(7)
C19 N3 Cu1 125.6(6)
C15 N3 Cu1 113.6(5)
C10 N4 C14 119.6(8)
C10 N4 Cu1 125.7(6)
C14 N4 Cu1 114.5(5)
C141 N5 C145 118.8(5)
C141 N5 Cu2 128.0(4)
C145 N5 Cu2 112.1(4)
C150 N6 C146 116.9(5)
C150 N6 Cu2 129.3(4)
C146 N6 Cu2 112.8(4)
C119 N7 C115 120.5(6)
C119 N7 Cu2 126.1(5)
C115 N7 Cu2 113.3(5)
C110 N8 C114 119.3(5)
C110 N8 Cu2 127.9(4)
C114 N8 Cu2 112.7(4)
C8 C1 H1A 109.5
C8 C1 H1B 109.5
H1A C1 H1B 109.5
C8 C1 H1C 109.5
H1A C1 H1C 109.5
H1B C1 H1C 109.5
C6 C2 H2A 109.5
C6 C2 H2B 109.5
H2A C2 H2B 109.5
C6 C2 H2C 109.5
H2A C2 H2C 109.5
H2B C2 H2C 109.5
C4 C3 H3A 109.5
C4 C3 H3B 109.5
H3A C3 H3B 109.5
C4 C3 H3C 109.5
H3A C3 H3C 109.5
H3B C3 H3C 109.5
C9 C4 C5 119.7(11)
C9 C4 C3 121.2(11)
C5 C4 C3 119.1(13)
C6 C5 C4 118.5(13)
C6 C5 H5 120.8
C4 C5 H5 120.8
C7 C6 C5 123.5(12)
C7 C6 C2 117.6(12)
C5 C6 C2 118.8(13)
C6 C7 C8 121.9(11)
C6 C7 H7 119.0
C8 C7 H7 119.0
C7 C8 C9 114.1(12)
C7 C8 C1 123.8(11)
C9 C8 C1 122.0(11)
C4 C9 C8 122.1(11)
C4 C9 C10 121.2(10)
C8 C9 C10 116.7(12)
N4 C10 C11 121.8(9)
N4 C10 C9 113.0(8)
C11 C10 C9 125.1(8)
C12 C11 C10 119.1(9)
C12 C11 H11 120.5
C10 C11 H11 120.5
C13 C12 C11 119.5(10)
C13 C12 H12 120.3
C11 C12 H12 120.3
C12 C13 C14 120.1(10)
C12 C13 H13 120.0
C14 C13 H13 120.0
N4 C14 C13 120.0(8)
N4 C14 C15 115.5(7)
C13 C14 C15 124.6(8)
N3 C15 C16 120.3(8)
N3 C15 C14 114.6(8)
C16 C15 C14 125.1(9)
C17 C16 C15 119.5(9)
C17 C16 H16 120.2
C15 C16 H16 120.2
C18 C17 C16 119.2(9)
C18 C17 H17 120.4
C16 C17 H17 120.4
C17 C18 C19 121.5(9)
C17 C18 H18 119.2
C19 C18 H18 119.2
N3 C19 C18 119.6(9)
N3 C19 C20 114.7(7)
C18 C19 C20 125.7(8)
C21 C20 C25 118.9(9)
C21 C20 C19 121.0(8)
C25 C20 C19 120.1(8)
C22 C21 C20 118.0(9)
C22 C21 C28 119.7(8)
C20 C21 C28 122.3(9)
C23 C22 C21 123.3(9)
C23 C22 H22 118.3
C21 C22 H22 118.3
C24 C23 C22 119.9(10)
C24 C23 C27 117.3(10)
C22 C23 C27 122.8(10)
C23 C24 C25 119.7(10)
C23 C24 H24 120.2
C25 C24 H24 120.2
C24 C25 C20 120.1(9)
C24 C25 C26 119.6(9)
C20 C25 C26 120.4(10)
C25 C26 H26A 109.5
C25 C26 H26B 109.5
H26A C26 H26B 109.5
C25 C26 H26C 109.5
H26A C26 H26C 109.5
H26B C26 H26C 109.5
C23 C27 H27A 109.5
C23 C27 H27B 109.5
H27A C27 H27B 109.5
C23 C27 H27C 109.5
H27A C27 H27C 109.5
H27B C27 H27C 109.5
C21 C28 H28A 109.5
C21 C28 H28B 109.5
H28A C28 H28B 109.5
C21 C28 H28C 109.5
H28A C28 H28C 109.5
H28B C28 H28C 109.5
C30 C29 C33 105.4(12)
C30 C29 Fe2 70.2(8)
C33 C29 Fe2 66.7(8)
C30 C29 H29 127.3
C33 C29 H29 127.3
Fe2 C29 H29 127.3
C29 C30 C31 113.9(13)
C29 C30 Fe2 72.0(8)
C31 C30 Fe2 68.9(8)
C29 C30 H30 123.0
C31 C30 H30 123.0
Fe2 C30 H30 127.9
C32 C31 C30 106.2(12)
C32 C31 Fe2 68.3(8)
C30 C31 Fe2 71.2(8)
C32 C31 H31 126.9
C30 C31 H31 126.9
Fe2 C31 H31 125.2
C31 C32 C33 106.5(13)
C31 C32 Fe2 71.8(8)
C33 C32 Fe2 68.7(7)
C31 C32 H32 126.7
C33 C32 H32 126.8
Fe2 C32 H32 124.4
C29 C33 C32 108.0(13)
C29 C33 Fe2 73.3(8)
C32 C33 Fe2 67.8(7)
C29 C33 H33 126.0
C32 C33 H33 126.0
Fe2 C33 H33 124.4
C38 C34 C35 107.2(10)
C38 C34 Fe2 67.7(8)
C35 C34 Fe2 67.8(8)
C38 C34 H34 126.4
C35 C34 H34 126.4
Fe2 C34 H34 129.7
C34 C35 C36 107.6(11)
C34 C35 Fe2 72.1(8)
C36 C35 Fe2 67.0(7)
C34 C35 H35 126.2
C36 C35 H35 126.2
Fe2 C35 H35 126.2
C37 C36 C35 109.7(11)
C37 C36 Fe2 70.3(7)
C35 C36 Fe2 71.4(7)
C37 C36 H36 125.2
C35 C36 H36 125.2
Fe2 C36 H36 124.8
C36 C37 C38 105.4(11)
C36 C37 Fe2 68.9(7)
C38 C37 Fe2 69.8(7)
C36 C37 H37 127.3
C38 C37 H37 127.3
Fe2 C37 H37 125.6
C39 C38 C34 126.0(13)
C39 C38 C37 123.9(13)
C34 C38 C37 110.1(11)
C39 C38 Fe2 127.0(12)
C34 C38 Fe2 73.1(8)
C37 C38 Fe2 67.8(7)
C40 C39 C38 174.8(17)
C39 C40 C42 170.6(14)
N2 C41 C42 122.5(9)
N2 C41 H41 118.7
C42 C41 H41 118.7
C43 C42 C41 119.6(10)
C43 C42 C40 121.4(12)
C41 C42 C40 118.9(10)
C44 C43 C42 118.9(10)
C44 C43 H43 120.5
C42 C43 H43 120.5
C43 C44 C45 118.7(9)
C43 C44 H44 120.6
C45 C44 H44 120.6
N2 C45 C44 122.9(8)
N2 C45 C46 114.0(8)
C44 C45 C46 123.1(8)
N1 C46 C47 122.2(8)
N1 C46 C45 115.4(7)
C47 C46 C45 122.4(9)
C48 C47 C46 119.4(9)
C48 C47 H47 120.3
C46 C47 H47 120.3
C47 C48 C49 120.1(8)
C47 C48 H48 120.0
C49 C48 H48 120.0
C50 C49 C48 115.4(8)
C50 C49 C51 122.1(8)
C48 C49 C51 122.5(7)
N1 C50 C49 123.7(8)
N1 C50 H50 118.1
C49 C50 H50 118.1
C52 C51 C49 178.3(9)
C51 C52 C53 178.6(8)
C57 C53 C52 126.7(6)
C57 C53 C54 108.0(7)
C52 C53 C54 125.2(7)
C57 C53 Fe1 69.7(4)
C52 C53 Fe1 123.0(5)
C54 C53 Fe1 69.6(4)
C55 C54 C53 107.7(6)
C55 C54 Fe1 70.4(4)
C53 C54 Fe1 68.8(4)
C55 C54 H54 126.1
C53 C54 H54 126.1
Fe1 C54 H54 126.3
C54 C55 C56 108.4(7)
C54 C55 Fe1 69.3(4)
C56 C55 Fe1 69.5(4)
C54 C55 H55 125.8
C56 C55 H55 125.8
Fe1 C55 H55 127.0
C57 C56 C55 108.3(7)
C57 C56 Fe1 69.2(4)
C55 C56 Fe1 69.5(3)
C57 C56 H56 125.9
C55 C56 H56 125.9
Fe1 C56 H56 127.1
C56 C57 C53 107.7(6)
C56 C57 Fe1 70.3(4)
C53 C57 Fe1 69.0(3)
C56 C57 H57 126.1
C53 C57 H57 126.1
Fe1 C57 H57 126.2
C62 C58 C59 107.3(7)
C62 C58 Fe1 71.0(4)
C59 C58 Fe1 69.6(4)
C62 C58 H58 126.4
C59 C58 H58 126.4
Fe1 C58 H58 124.7
C60 C59 C58 109.8(6)
C60 C59 Fe1 71.1(4)
C58 C59 Fe1 69.4(4)
C60 C59 H59 125.1
C58 C59 H59 125.1
Fe1 C59 H59 126.0
C59 C60 C61 106.5(7)
C59 C60 Fe1 68.8(4)
C61 C60 Fe1 69.8(4)
C59 C60 H60 126.7
C61 C60 H60 126.7
Fe1 C60 H60 126.2
C62 C61 C60 108.1(7)
C62 C61 Fe1 69.4(4)
C60 C61 Fe1 69.5(4)
C62 C61 H61 125.9
C60 C61 H61 125.9
Fe1 C61 H61 126.7
C58 C62 C61 108.3(6)
C58 C62 Fe1 68.8(4)
C61 C62 Fe1 70.1(4)
C58 C62 H62 125.9
C61 C62 H62 125.9
Fe1 C62 H62 126.8
C108 C101 H10A 109.5
C108 C101 H10B 109.5
H10A C101 H10B 109.5
C108 C101 H10C 109.5
H10A C101 H10C 109.5
H10B C101 H10C 109.5
C106 C102 H10D 109.5
C106 C102 H10E 109.5
H10D C102 H10E 109.5
C106 C102 H10F 109.5
H10D C102 H10F 109.5
H10E C102 H10F 109.5
C104 C103 H10G 109.5
C104 C103 H10H 109.5
H10G C103 H10H 109.5
C104 C103 H10I 109.5
H10G C103 H10I 109.5
H10H C103 H10I 109.5
C105 C104 C109 118.8(6)
C105 C104 C103 120.1(6)
C109 C104 C103 121.1(5)
C104 C105 C106 121.9(6)
C104 C105 H105 119.1
C106 C105 H105 119.1
C107 C106 C105 118.6(5)
C107 C106 C102 121.1(6)
C105 C106 C102 120.4(6)
C106 C107 C108 122.1(6)
C106 C107 H107 118.9
C108 C107 H107 118.9
C107 C108 C109 117.8(6)
C107 C108 C101 121.4(6)
C109 C108 C101 120.8(5)
C108 C109 C104 120.6(5)
C108 C109 C110 121.0(5)
C104 C109 C110 118.4(5)
N8 C110 C111 122.0(5)
N8 C110 C109 113.9(5)
C111 C110 C109 124.0(6)
C110 C111 C112 119.2(7)
C110 C111 H111 120.4
C112 C111 H111 120.4
C113 C112 C111 119.5(6)
C113 C112 H112 120.3
C111 C112 H112 120.3
C112 C113 C114 120.8(6)
C112 C113 H113 119.6
C114 C113 H113 119.6
N8 C114 C113 119.1(6)
N8 C114 C115 115.7(5)
C113 C114 C115 125.2(6)
N7 C115 C116 120.7(7)
N7 C115 C114 115.9(6)
C116 C115 C114 123.3(6)
C115 C116 C117 119.2(7)
C115 C116 H116 120.4
C117 C116 H116 120.4
C116 C117 C118 119.1(8)
C116 C117 H117 120.5
C118 C117 H117 120.5
C119 C118 C117 118.6(9)
C119 C118 H118 120.7
C117 C118 H118 120.7
N7 C119 C118 121.8(7)
N7 C119 C120 116.8(7)
C118 C119 C120 121.1(8)
C121 C120 C125 119.2(7)
C121 C120 C119 120.4(8)
C125 C120 C119 120.4(7)
C122 C121 C120 119.4(9)
C122 C121 C128 119.4(8)
C120 C121 C128 120.7(7)
C121 C122 C123 120.1(8)
C121 C122 H122 119.9
C123 C122 H122 119.9
C124 C123 C122 119.1(7)
C124 C123 C127 121.2(9)
C122 C123 C127 119.6(7)
C123 C124 C125 122.6(9)
C123 C124 H124 118.7
C125 C124 H124 118.7
C124 C125 C120 119.4(8)
C124 C125 C126 119.8(9)
C120 C125 C126 120.7(7)
C125 C126 H12A 109.5
C125 C126 H12B 109.5
H12A C126 H12B 109.5
C125 C126 H12C 109.5
H12A C126 H12C 109.5
H12B C126 H12C 109.5
C123 C127 H12D 109.5
C123 C127 H12E 109.5
H12D C127 H12E 109.5
C123 C127 H12F 109.5
H12D C127 H12F 109.5
H12E C127 H12F 109.5
C121 C128 H12G 109.5
C121 C128 H12H 109.5
H12G C128 H12H 109.5
C121 C128 H12I 109.5
H12G C128 H12I 109.5
H12H C128 H12I 109.5
C133 C129 C130 110.3(8)
C133 C129 Fe3 71.3(5)
C130 C129 Fe3 69.9(5)
C133 C129 H129 124.9
C130 C129 H129 124.9
Fe3 C129 H129 125.5
C129 C130 C131 105.1(9)
C129 C130 Fe3 69.7(6)
C131 C130 Fe3 70.7(6)
C129 C130 H130 127.5
C131 C130 H130 127.5
Fe3 C130 H130 123.8
C132 C131 C130 108.9(9)
C132 C131 Fe3 70.5(6)
C130 C131 Fe3 68.2(6)
C132 C131 H131 125.5
C130 C131 H131 125.5
Fe3 C131 H131 127.4
C131 C132 C133 108.6(8)
C131 C132 Fe3 70.5(6)
C133 C132 Fe3 70.0(5)
C131 C132 H132 125.7
C133 C132 H132 125.7
Fe3 C132 H132 125.4
C129 C133 C132 107.0(8)
C129 C133 Fe3 68.8(5)
C132 C133 Fe3 70.2(5)
C129 C133 H133 126.5
C132 C133 H133 126.5
Fe3 C133 H133 126.1
C135 C134 C138 107.2(6)
C135 C134 Fe3 70.1(5)
C138 C134 Fe3 68.3(4)
C135 C134 H134 126.4
C138 C134 H134 126.4
Fe3 C134 H134 126.8
C134 C135 C136 108.1(6)
C134 C135 Fe3 69.9(4)
C136 C135 Fe3 69.4(5)
C134 C135 H135 125.9
C136 C135 H135 125.9
Fe3 C135 H135 126.4
C135 C136 C137 110.0(6)
C135 C136 Fe3 70.4(4)
C137 C136 Fe3 69.2(4)
C135 C136 H136 125.0
C137 C136 H136 125.0
Fe3 C136 H136 127.1
C136 C137 C138 105.6(6)
C136 C137 Fe3 70.1(4)
C138 C137 Fe3 69.0(4)
C136 C137 H137 127.2
C138 C137 H137 127.2
Fe3 C137 H137 125.2
C134 C138 C137 109.0(6)
C134 C138 C139 127.0(6)
C137 C138 C139 123.9(6)
C134 C138 Fe3 70.6(4)
C137 C138 Fe3 69.6(4)
C139 C138 Fe3 124.3(6)
C140 C139 C138 176.5(7)
C139 C140 C142 177.1(8)
N5 C141 C142 123.2(5)
N5 C141 H141 118.4
C142 C141 H141 118.4
C141 C142 C143 117.7(6)
C141 C142 C140 122.9(6)
C143 C142 C140 119.3(6)
C144 C143 C142 118.6(5)
C144 C143 H143 120.7
C142 C143 H143 120.7
C143 C144 C145 119.9(5)
C143 C144 H144 120.0
C145 C144 H144 120.0
N5 C145 C144 121.5(5)
N5 C145 C146 116.7(5)
C144 C145 C146 121.8(5)
N6 C146 C147 121.4(5)
N6 C146 C145 114.5(5)
C147 C146 C145 124.0(5)
C148 C147 C146 120.1(6)
C148 C147 H147 119.9
C146 C147 H147 119.9
C147 C148 C149 120.2(6)
C147 C148 H148 119.9
C149 C148 H148 119.9
C150 C149 C148 117.8(6)
C150 C149 C151 120.8(6)
C148 C149 C151 121.4(6)
N6 C150 C149 123.5(5)
N6 C150 H150 118.2
C149 C150 H150 118.2
C152 C151 C149 175.6(8)
C151 C152 C153 178.2(9)
C157 C153 C154 106.5(6)
C157 C153 C152 127.2(7)
C154 C153 C152 126.3(6)
C157 C153 Fe4 69.5(6)
C154 C153 Fe4 70.4(4)
C152 C153 Fe4 125.8(6)
C155 C154 C153 108.4(6)
C155 C154 Fe4 70.1(5)
C153 C154 Fe4 67.8(5)
C155 C154 H154 125.8
C153 C154 H154 125.8
Fe4 C154 H154 127.8
C156 C155 C154 108.5(6)
C156 C155 Fe4 71.5(6)
C154 C155 Fe4 69.5(5)
C156 C155 H155 125.8
C154 C155 H155 125.8
Fe4 C155 H155 124.8
C155 C156 C157 108.1(7)
C155 C156 Fe4 69.0(5)
C157 C156 Fe4 66.9(6)
C155 C156 H156 126.0
C157 C156 H156 126.0
Fe4 C156 H156 129.8
C153 C157 C156 108.4(7)
C153 C157 Fe4 69.2(5)
C156 C157 Fe4 72.2(6)
C153 C157 H157 125.8
C156 C157 H157 125.8
Fe4 C157 H157 124.4
C204 C200 C201 109.1(16)
C204 C200 Fe4 75.0(11)
C201 C200 Fe4 67.6(8)
C204 C200 H200 125.5
C201 C200 H200 125.5
Fe4 C200 H200 123.4
C202 C201 C200 100.5(15)
C202 C201 Fe4 71.9(10)
C200 C201 Fe4 64.6(8)
C202 C201 H201 129.7
C200 C201 H201 129.7
Fe4 C201 H201 125.3
C201 C202 C203 117.7(13)
C201 C202 Fe4 71.9(10)
C203 C202 Fe4 73.0(12)
C201 C202 H202 121.1
C203 C202 H202 121.1
Fe4 C202 H202 125.7
C202 C203 C204 100.4(13)
C202 C203 Fe4 69.3(9)
C204 C203 Fe4 65.1(7)
C202 C203 H203 129.8
C204 C203 H203 129.8
Fe4 C203 H203 127.3
C200 C204 C203 112.2(14)
C200 C204 Fe4 73.1(10)
C203 C204 Fe4 70.0(10)
C200 C204 H204 123.9
C203 C204 H204 123.9
Fe4 C204 H204 124.5
C304 C300 C301 115.4(12)
C304 C300 Fe4 71.2(9)
C301 C300 Fe4 70.9(9)
C304 C300 H300 122.3
C301 C300 H300 122.3
Fe4 C300 H300 127.4
C300 C301 C302 99.7(11)
C300 C301 Fe4 69.2(10)
C302 C301 Fe4 63.9(8)
C300 C301 H301 130.2
C302 C301 H301 130.2
Fe4 C301 H301 128.0
C303 C302 C301 114.1(12)
C303 C302 Fe4 72.7(9)
C301 C302 Fe4 72.3(9)
C303 C302 H302 122.9
C301 C302 H302 123.0
Fe4 C302 H302 123.5
C302 C303 C304 106.9(11)
C302 C303 Fe4 73.2(9)
C304 C303 Fe4 68.8(10)
C302 C303 H303 126.6
C304 C303 H303 126.5
Fe4 C303 H303 123.2
C300 C304 C303 103.9(10)
C300 C304 Fe4 73.8(9)
C303 C304 Fe4 63.9(9)
C300 C304 H304 128.0
C303 C304 H304 128.0
Fe4 C304 H304 125.8

loop_
_geom_bond_atom_site_label_1
_geom_bond_atom_site_label_2
_geom_bond_distance
Cu1 N2 1.994(8)
Cu1 N4 2.005(7)
Cu1 N3 2.037(6)
Cu1 N1 2.045(6)
Cu2 N6 2.007(5)
Cu2 N5 2.018(5)
Cu2 N8 2.022(5)
Cu2 N7 2.026(6)
Fe1 C53 2.028(7)
Fe1 C58 2.032(6)
Fe1 C59 2.035(6)
Fe1 C54 2.038(6)
Fe1 C57 2.038(6)
Fe1 C56 2.052(6)
Fe1 C55 2.052(6)
Fe1 C62 2.060(6)
Fe1 C60 2.066(7)
Fe1 C61 2.070(7)
Fe2 C32 1.957(12)
Fe2 C33 1.969(12)
Fe2 C31 2.001(13)
Fe2 C36 2.011(12)
Fe2 C37 2.030(12)
Fe2 C30 2.030(13)
Fe2 C29 2.053(14)
Fe2 C35 2.070(13)
Fe2 C38 2.058(14)
Fe2 C34 2.129(14)
Fe3 C138 2.018(8)
Fe3 C129 2.022(9)
Fe3 C130 2.024(10)
Fe3 C137 2.025(7)
Fe3 C136 2.038(8)
Fe3 C134 2.048(8)
Fe3 C135 2.051(8)
Fe3 C132 2.056(9)
Fe3 C133 2.054(8)
Fe3 C131 2.057(10)
Fe4 C153 1.982(8)
Fe4 C157 1.986(10)
Fe4 C303 2.009(19)
Fe4 C302 2.014(19)
Fe4 C154 2.016(9)
Fe4 C155 2.024(9)
Fe4 C200 2.047(16)
Fe4 C156 2.057(11)
Fe4 C204 2.066(19)
Fe4 C202 2.10(2)
Fe4 C304 2.09(2)
Fe4 C201 2.10(2)
P1 F1 1.534(8)
P1 F6 1.565(7)
P1 F2 1.602(10)
P1 F3 1.627(8)
P1 F4 1.599(8)
P1 F5 1.646(9)
P2 F10 1.576(4)
P2 F7 1.583(4)
P2 F11 1.596(4)
P2 F9 1.599(4)
P2 F8 1.606(4)
P2 F12 1.613(4)
N1 C46 1.318(10)
N1 C50 1.323(10)
N2 C41 1.349(11)
N2 C45 1.357(10)
N3 C19 1.340(9)
N3 C15 1.372(10)
N4 C10 1.337(10)
N4 C14 1.370(10)
N5 C141 1.330(7)
N5 C145 1.345(7)
N6 C150 1.363(7)
N6 C146 1.374(7)
N7 C119 1.340(10)
N7 C115 1.360(8)
N8 C110 1.344(8)
N8 C114 1.381(7)
C1 C8 1.495(16)
C1 H1A 0.9800
C1 H1B 0.9800
C1 H1C 0.9800
C2 C6 1.558(14)
C2 H2A 0.9800
C2 H2B 0.9800
C2 H2C 0.9800
C3 C4 1.469(14)
C3 H3A 0.9800
C3 H3B 0.9800
C3 H3C 0.9800
C4 C9 1.407(16)
C4 C5 1.409(14)
C5 C6 1.387(14)
C5 H5 0.9500
C6 C7 1.346(15)
C7 C8 1.454(15)
C7 H7 0.9500
C8 C9 1.458(14)
C9 C10 1.487(13)
C10 C11 1.400(13)
C11 C12 1.385(14)
C11 H11 0.9500
C12 C13 1.362(13)
C12 H12 0.9500
C13 C14 1.411(12)
C13 H13 0.9500
C14 C15 1.464(11)
C15 C16 1.382(12)
C16 C17 1.364(12)
C16 H16 0.9500
C17 C18 1.349(12)
C17 H17 0.9500
C18 C19 1.380(12)
C18 H18 0.9500
C19 C20 1.477(11)
C20 C21 1.402(11)
C20 C25 1.451(12)
C21 C22 1.402(13)
C21 C28 1.459(12)
C22 C23 1.380(14)
C22 H22 0.9500
C23 C24 1.372(13)
C23 C27 1.564(13)
C24 C25 1.414(13)
C24 H24 0.9500
C25 C26 1.515(12)
C26 H26A 0.9800
C26 H26B 0.9800
C26 H26C 0.9800
C27 H27A 0.9800
C27 H27B 0.9800
C27 H27C 0.9800
C28 H28A 0.9800
C28 H28B 0.9800
C28 H28C 0.9800
C29 C30 1.324(16)
C29 C33 1.379(17)
C29 H29 0.9500
C30 C31 1.376(15)
C30 H30 0.9500
C31 C32 1.351(15)
C31 H31 0.9500
C32 C33 1.455(16)
C32 H32 0.9500
C33 H33 0.9500
C34 C38 1.405(15)
C34 C35 1.441(15)
C34 H34 0.9500
C35 C36 1.452(15)
C35 H35 0.9500
C36 C37 1.409(15)
C36 H36 0.9500
C37 C38 1.478(16)
C37 H37 0.9500
C38 C39 1.380(18)
C39 C40 1.297(18)
C40 C42 1.479(16)
C41 C42 1.392(13)
C41 H41 0.9500
C42 C43 1.393(13)
C43 C44 1.367(13)
C43 H43 0.9500
C44 C45 1.411(12)
C44 H44 0.9500
C45 C46 1.522(12)
C46 C47 1.405(10)
C47 C48 1.342(11)
C47 H47 0.9500
C48 C49 1.427(11)
C48 H48 0.9500
C49 C50 1.413(10)
C49 C51 1.441(12)
C50 H50 0.9500
C51 C52 1.182(11)
C52 C53 1.442(11)
C53 C57 1.434(10)
C53 C54 1.444(9)
C54 C55 1.410(10)
C54 H54 0.9500
C55 C56 1.440(9)
C55 H55 0.9500
C56 C57 1.418(10)
C56 H56 0.9500
C57 H57 0.9500
C58 C62 1.409(9)
C58 C59 1.425(9)
C58 H58 0.9500
C59 C60 1.407(10)
C59 H59 0.9500
C60 C61 1.437(9)
C60 H60 0.9500
C61 C62 1.428(10)
C61 H61 0.9500
C62 H62 0.9500
C101 C108 1.488(8)
C101 H10A 0.9800
C101 H10B 0.9800
C101 H10C 0.9800
C102 C106 1.544(8)
C102 H10D 0.9800
C102 H10E 0.9800
C102 H10F 0.9800
C103 C104 1.500(9)
C103 H10G 0.9800
C103 H10H 0.9800
C103 H10I 0.9800
C104 C105 1.372(8)
C104 C109 1.414(8)
C105 C106 1.393(9)
C105 H105 0.9500
C106 C107 1.386(9)
C107 C108 1.394(8)
C107 H107 0.9500
C108 C109 1.411(8)
C109 C110 1.501(8)
C110 C111 1.374(8)
C111 C112 1.380(9)
C111 H111 0.9500
C112 C113 1.357(10)
C112 H112 0.9500
C113 C114 1.394(9)
C113 H113 0.9500
C114 C115 1.465(10)
C115 C116 1.387(10)
C116 C117 1.388(12)
C116 H116 0.9500
C117 C118 1.418(12)
C117 H117 0.9500
C118 C119 1.371(10)
C118 H118 0.9500
C119 C120 1.483(10)
C120 C121 1.399(11)
C120 C125 1.416(12)
C121 C122 1.389(10)
C121 C128 1.511(12)
C122 C123 1.412(12)
C122 H122 0.9500
C123 C124 1.352(11)
C123 C127 1.548(10)
C124 C125 1.360(10)
C124 H124 0.9500
C125 C126 1.518(11)
C126 H12A 0.9800
C126 H12B 0.9800
C126 H12C 0.9800
C127 H12D 0.9800
C127 H12E 0.9800
C127 H12F 0.9800
C128 H12G 0.9800
C128 H12H 0.9800
C128 H12I 0.9800
C129 C133 1.391(12)
C129 C130 1.397(13)
C129 H129 0.9500
C130 C131 1.433(13)
C130 H130 0.9500
C131 C132 1.373(12)
C131 H131 0.9500
C132 C133 1.401(10)
C132 H132 0.9500
C133 H133 0.9500
C134 C135 1.404(9)
C134 C138 1.428(9)
C134 H134 0.9500
C135 C136 1.407(10)
C135 H135 0.9500
C136 C137 1.413(9)
C136 H136 0.9500
C137 C138 1.430(9)
C137 H137 0.9500
C138 C139 1.459(9)
C139 C140 1.180(8)
C140 C142 1.422(9)
C141 C142 1.396(8)
C141 H141 0.9500
C142 C143 1.408(8)
C143 C144 1.373(8)
C143 H143 0.9500
C144 C145 1.397(8)
C144 H144 0.9500
C145 C146 1.462(8)
C146 C147 1.391(8)
C147 C148 1.354(8)
C147 H147 0.9500
C148 C149 1.387(8)
C148 H148 0.9500
C149 C150 1.386(8)
C149 C151 1.453(9)
C150 H150 0.9500
C151 C152 1.186(9)
C152 C153 1.431(9)
C153 C157 1.399(10)
C153 C154 1.426(9)
C154 C155 1.392(9)
C154 H154 0.9500
C155 C156 1.380(11)
C155 H155 0.9500
C156 C157 1.414(11)
C156 H156 0.9500
C157 H157 0.9500
C200 C204 1.13(4)
C200 C201 1.68(3)
C200 H200 0.9500
C201 C202 1.30(4)
C201 H201 0.9500
C202 C203 1.37(5)
C202 H202 0.9500
C203 C204 1.61(4)
C203 H203 0.9500
C204 H204 0.9500
C300 C304 1.26(3)
C300 C301 1.45(3)
C300 H300 0.9500
C301 C302 1.55(2)
C301 H301 0.9500
C302 C303 1.18(3)
C302 H302 0.9500
C303 C304 1.65(3)
C303 H303 0.9500
C304 H304 0.9500

loop_
_platon_squeeze_void_nr
_platon_squeeze_void_average_x
_platon_squeeze_void_average_y
_platon_squeeze_void_average_z
_platon_squeeze_void_volume
_platon_squeeze_void_count_electrons
_platon_squeeze_void_content
1 0.300 0.500 0.500 835 195 ' '
